data_4072706
loop_
_publ_author_name
'Krempner, C.'
'Reinke, H.'

_publ_section_title
;
 An Approach to Dendritic Oligosilanes:&#x00A0; Controlling the
 Conformation through Ring Formation
;
_journal_issue 8
_journal_name_full Organometallics
_journal_page_first 2053
_journal_paper_doi 10.1021/om060964k
_journal_volume 26
_journal_year 2007
_chemical_formula_sum 'C30 H90 Si14'
_chemical_formula_weight 844.28
_chemical_name_systematic
; 
 1,1,1,2,3,3,4,5,5,6,7,7,7,-Tridecamethyl-2,6-bis(trimethylsilyl)-
 4-[2',2'-bis(trimethylsilyl)-1',1',1',3',3'-pentamethyl-trisilanyl]-
 heptasilane 
;
_space_group_IT_number 15
_symmetry_cell_setting monoclinic
_symmetry_space_group_name_Hall '-C 2yc'
_symmetry_space_group_name_H-M 'C 1 2/c 1'
_atom_sites_solution_hydrogens geom
_atom_sites_solution_primary direct
_atom_sites_solution_secondary difmap
_audit_creation_method SHELXL-97
_cell_angle_alpha 90.00
_cell_angle_beta 105.7510(10)
_cell_angle_gamma 90.00
_cell_formula_units_Z 8
_cell_length_a 31.4168(8)
_cell_length_b 9.4634(3)
_cell_length_c 39.6320(10)
_cell_measurement_reflns_used 7443
_cell_measurement_temperature 173(2)
_cell_measurement_theta_max 19.35
_cell_measurement_theta_min 2.36
_cell_volume 11340.5(5)
_computing_cell_refinement 'Bruker SMART'
_computing_data_collection 'Bruker SMART'
_computing_data_reduction 'Bruker SAINT'
_computing_molecular_graphics 'Bruker SHELXTL'
_computing_publication_material 'Bruker SHELXTL'
_computing_structure_refinement 'Bruker SHELXTL'
_computing_structure_solution 'Bruker SHELXTL'
_diffrn_ambient_temperature 173(2)
_diffrn_measured_fraction_theta_full 0.960
_diffrn_measured_fraction_theta_max 0.960
_diffrn_measurement_device_type 'CCD area detector'
_diffrn_measurement_method 'phi and omega scans'
_diffrn_radiation_monochromator graphite
_diffrn_radiation_source 'fine-focus sealed tube'
_diffrn_radiation_type MoK\a
_diffrn_radiation_wavelength 0.71073
_diffrn_reflns_av_R_equivalents 0.0344
_diffrn_reflns_av_sigmaI/netI 0.0303
_diffrn_reflns_limit_h_max 29
_diffrn_reflns_limit_h_min -27
_diffrn_reflns_limit_k_max 8
_diffrn_reflns_limit_k_min -8
_diffrn_reflns_limit_l_max 36
_diffrn_reflns_limit_l_min -33
_diffrn_reflns_number 20457
_diffrn_reflns_theta_full 19.35
_diffrn_reflns_theta_max 19.35
_diffrn_reflns_theta_min 2.36
_exptl_absorpt_coefficient_mu 0.334
_exptl_absorpt_correction_T_max 0.9770
_exptl_absorpt_correction_T_min 0.7781
_exptl_absorpt_correction_type multi-scan
_exptl_crystal_colour colorless
_exptl_crystal_density_diffrn 0.989
_exptl_crystal_description prism
_exptl_crystal_F_000 3728
_exptl_crystal_size_max 0.79
_exptl_crystal_size_mid 0.13
_exptl_crystal_size_min 0.07
_refine_diff_density_max 0.431
_refine_diff_density_min -0.195
_refine_diff_density_rms 0.037
_refine_ls_extinction_method none
_refine_ls_goodness_of_fit_ref 1.021
_refine_ls_hydrogen_treatment constr
_refine_ls_matrix_type full
_refine_ls_number_parameters 427
_refine_ls_number_reflns 4628
_refine_ls_number_restraints 0
_refine_ls_restrained_S_all 1.021
_refine_ls_R_factor_all 0.0457
_refine_ls_R_factor_gt 0.0332
_refine_ls_shift/su_max 0.004
_refine_ls_shift/su_mean 0.000
_refine_ls_structure_factor_coef Fsqd
_refine_ls_weighting_details 'calc w=1/[\s^2^(Fo^2^)+(0.0360P)^2^+19.4573P] where P=(Fo^2^+2Fc^2^)/3'
_refine_ls_weighting_scheme calc
_refine_ls_wR_factor_gt 0.0745
_refine_ls_wR_factor_ref 0.0795
_reflns_number_gt 3812
_reflns_number_total 4628
_reflns_threshold_expression >2sigma(I)
_cod_data_source_file om060964ksi20061021_041147.cif
_cod_data_source_block kr1050
_cod_depositor_comments
;
The following automatic conversions were performed:

'_symmetry_cell_setting' value 'Monoclinic' changed to 'monoclinic'
according to /home/saulius/struct/CIF-dictionaries/cif_core.dic
dictionary named 'cif_core.dic' version 2.4.1 from 2010-06-29.

Automatic conversion script
Id: cif_fix_values 1715 2011-07-08 13:25:40Z adriana 
;
_cod_original_sg_symbol_H-M 'C2/c  '
_cod_database_code 4072706

loop_
_symmetry_equiv_pos_as_xyz
'x, y, z'
'-x, y, -z+1/2'
'x+1/2, y+1/2, z'
'-x+1/2, y+1/2, -z+1/2'
'-x, -y, -z'
'x, -y, z-1/2'
'-x+1/2, -y+1/2, -z'
'x+1/2, -y+1/2, z-1/2'

loop_
_atom_site_label
_atom_site_type_symbol
_atom_site_fract_x
_atom_site_fract_y
_atom_site_fract_z
_atom_site_U_iso_or_equiv
_atom_site_adp_type
_atom_site_occupancy
_atom_site_symmetry_multiplicity
_atom_site_calc_flag
_atom_site_refinement_flags
Si3 Si 0.12945(3) 0.42308(11) 0.08796(3) 0.0307(3) Uani 1 1 d .
Si5 Si 0.01715(3) 0.45941(11) 0.11349(3) 0.0310(3) Uani 1 1 d .
Si12 Si 0.12042(3) 0.52131(12) 0.23407(3) 0.0390(3) Uani 1 1 d .
Si11 Si 0.12820(3) 0.56506(11) 0.17728(3) 0.0334(3) Uani 1 1 d .
Si7 Si -0.10677(3) 0.38939(12) 0.07860(3) 0.0423(3) Uani 1 1 d .
Si6 Si -0.03669(3) 0.27781(11) 0.09589(3) 0.0307(3) Uani 1 1 d .
Si9 Si -0.02952(4) 0.14313(12) 0.04803(3) 0.0463(3) Uani 1 1 d .
Si1 Si 0.24966(3) 0.44793(12) 0.07987(3) 0.0427(3) Uani 1 1 d .
Si4 Si 0.09365(3) 0.39700(10) 0.13350(2) 0.0280(3) Uani 1 1 d .
Si10 Si -0.04029(3) 0.11652(12) 0.14050(3) 0.0413(3) Uani 1 1 d .
Si2 Si 0.19808(3) 0.30378(11) 0.09676(3) 0.0339(3) Uani 1 1 d .
Si14 Si 0.17431(4) 0.36122(12) 0.26531(3) 0.0438(3) Uani 1 1 d .
Si8 Si 0.19152(4) 0.09600(12) 0.06322(4) 0.0568(4) Uani 1 1 d .
Si13 Si 0.12856(4) 0.73596(13) 0.26521(3) 0.0623(4) Uani 1 1 d .
C28 C 0.18806(14) 0.2184(4) 0.23786(10) 0.0626(13) Uani 1 1 d .
H28A H 0.1992 0.2601 0.2193 0.094 Uiso 1 1 calc R
H28B H 0.1615 0.1627 0.2273 0.094 Uiso 1 1 calc R
H28C H 0.2108 0.1569 0.2525 0.094 Uiso 1 1 calc R
C17 C -0.03817(14) 0.2590(5) 0.00858(10) 0.0659(13) Uani 1 1 d .
H17A H -0.0338 0.2037 -0.0111 0.099 Uiso 1 1 calc R
H17B H -0.0169 0.3372 0.0137 0.099 Uiso 1 1 calc R
H17C H -0.0683 0.2968 0.0024 0.099 Uiso 1 1 calc R
C20 C -0.03025(16) 0.2007(5) 0.18442(10) 0.0764(15) Uani 1 1 d .
H20A H -0.0361 0.1321 0.2011 0.115 Uiso 1 1 calc R
H20B H -0.0500 0.2821 0.1828 0.115 Uiso 1 1 calc R
H20C H 0.0006 0.2322 0.1924 0.115 Uiso 1 1 calc R
C6 C 0.13842(12) 0.6179(4) 0.08280(10) 0.0451(11) Uani 1 1 d .
H6A H 0.1499 0.6332 0.0625 0.068 Uiso 1 1 calc R
H6B H 0.1597 0.6538 0.1039 0.068 Uiso 1 1 calc R
H6C H 0.1103 0.6681 0.0793 0.068 Uiso 1 1 calc R
C21 C -0.09617(12) 0.0324(5) 0.13011(12) 0.0700(14) Uani 1 1 d .
H21A H -0.1023 -0.0141 0.1072 0.105 Uiso 1 1 calc R
H21B H -0.1186 0.1050 0.1296 0.105 Uiso 1 1 calc R
H21C H -0.0969 -0.0377 0.1481 0.105 Uiso 1 1 calc R
C4 C 0.22561(13) 0.2485(5) 0.14384(10) 0.0675(14) Uani 1 1 d .
H4A H 0.2538 0.2019 0.1450 0.101 Uiso 1 1 calc R
H4B H 0.2062 0.1829 0.1518 0.101 Uiso 1 1 calc R
H4C H 0.2309 0.3323 0.1589 0.101 Uiso 1 1 calc R
C22 C 0.10801(12) 0.7482(4) 0.16178(10) 0.0468(11) Uani 1 1 d .
H22A H 0.1249 0.8186 0.1782 0.070 Uiso 1 1 calc R
H22B H 0.0766 0.7566 0.1607 0.070 Uiso 1 1 calc R
H22C H 0.1121 0.7646 0.1384 0.070 Uiso 1 1 calc R
C24 C 0.06496(13) 0.4458(6) 0.23565(11) 0.0805(16) Uani 1 1 d .
H24A H 0.0655 0.4260 0.2600 0.121 Uiso 1 1 calc R
H24B H 0.0592 0.3581 0.2220 0.121 Uiso 1 1 calc R
H24C H 0.0415 0.5143 0.2257 0.121 Uiso 1 1 calc R
C18 C 0.02679(13) 0.0613(5) 0.05849(11) 0.0660(13) Uani 1 1 d .
H18A H 0.0321 0.0232 0.0370 0.099 Uiso 1 1 calc R
H18B H 0.0286 -0.0152 0.0755 0.099 Uiso 1 1 calc R
H18C H 0.0491 0.1331 0.0685 0.099 Uiso 1 1 calc R
C5 C 0.09517(12) 0.3669(4) 0.04300(9) 0.0459(11) Uani 1 1 d .
H5A H 0.0670 0.4182 0.0370 0.069 Uiso 1 1 calc R
H5B H 0.0894 0.2651 0.0430 0.069 Uiso 1 1 calc R
H5C H 0.1113 0.3881 0.0256 0.069 Uiso 1 1 calc R
C14 C 0.18669(14) 0.1348(5) 0.01583(11) 0.0806(16) Uani 1 1 d .
H14A H 0.1853 0.0458 0.0029 0.121 Uiso 1 1 calc R
H14B H 0.2125 0.1892 0.0140 0.121 Uiso 1 1 calc R
H14C H 0.1597 0.1896 0.0059 0.121 Uiso 1 1 calc R
C2 C 0.26930(13) 0.5900(4) 0.11349(12) 0.0680(14) Uani 1 1 d .
H2A H 0.2915 0.6483 0.1068 0.102 Uiso 1 1 calc R
H2B H 0.2824 0.5466 0.1364 0.102 Uiso 1 1 calc R
H2C H 0.2442 0.6493 0.1148 0.102 Uiso 1 1 calc R
C10 C -0.10731(13) 0.5583(5) 0.05441(12) 0.0689(14) Uani 1 1 d .
H10A H -0.0947 0.5427 0.0347 0.103 Uiso 1 1 calc R
H10B H -0.0897 0.6291 0.0702 0.103 Uiso 1 1 calc R
H10C H -0.1378 0.5919 0.0456 0.103 Uiso 1 1 calc R
C8 C -0.00152(12) 0.5551(4) 0.14877(10) 0.0442(11) Uani 1 1 d .
H8A H 0.0206 0.6260 0.1598 0.066 Uiso 1 1 calc R
H8B H -0.0050 0.4871 0.1665 0.066 Uiso 1 1 calc R
H8C H -0.0299 0.6018 0.1383 0.066 Uiso 1 1 calc R
C25 C 0.18069(15) 0.8311(5) 0.26469(12) 0.0827(16) Uani 1 1 d .
H25A H 0.1793 0.8595 0.2406 0.124 Uiso 1 1 calc R
H25B H 0.2061 0.7684 0.2736 0.124 Uiso 1 1 calc R
H25C H 0.1840 0.9153 0.2796 0.124 Uiso 1 1 calc R
C11 C -0.14909(12) 0.2711(5) 0.04951(11) 0.0692(14) Uani 1 1 d .
H11A H -0.1782 0.3161 0.0445 0.104 Uiso 1 1 calc R
H11B H -0.1499 0.1806 0.0613 0.104 Uiso 1 1 calc R
H11C H -0.1413 0.2548 0.0275 0.104 Uiso 1 1 calc R
C15 C 0.14320(14) -0.0126(4) 0.06586(16) 0.0936(18) Uani 1 1 d .
H15A H 0.1158 0.0391 0.0551 0.140 Uiso 1 1 calc R
H15B H 0.1450 -0.0322 0.0905 0.140 Uiso 1 1 calc R
H15C H 0.1433 -0.1018 0.0533 0.140 Uiso 1 1 calc R
C1 C 0.29880(11) 0.3380(4) 0.07824(11) 0.0584(12) Uani 1 1 d .
H1A H 0.2896 0.2651 0.0602 0.088 Uiso 1 1 calc R
H1B H 0.3112 0.2931 0.1011 0.088 Uiso 1 1 calc R
H1C H 0.3212 0.3985 0.0726 0.088 Uiso 1 1 calc R
C30 C 0.15216(17) 0.2713(5) 0.29888(12) 0.0948(18) Uani 1 1 d .
H30A H 0.1243 0.2240 0.2873 0.142 Uiso 1 1 calc R
H30B H 0.1469 0.3415 0.3155 0.142 Uiso 1 1 calc R
H30C H 0.1736 0.2013 0.3115 0.142 Uiso 1 1 calc R
C26 C 0.13041(18) 0.6986(5) 0.31218(11) 0.0968(18) Uani 1 1 d .
H26A H 0.1353 0.7870 0.3255 0.145 Uiso 1 1 calc R
H26B H 0.1546 0.6328 0.3222 0.145 Uiso 1 1 calc R
H26C H 0.1023 0.6565 0.3133 0.145 Uiso 1 1 calc R
C12 C -0.12638(13) 0.4322(5) 0.11787(10) 0.0647(13) Uani 1 1 d .
H12A H -0.1046 0.4925 0.1338 0.097 Uiso 1 1 calc R
H12B H -0.1301 0.3445 0.1299 0.097 Uiso 1 1 calc R
H12C H -0.1548 0.4819 0.1105 0.097 Uiso 1 1 calc R
C7 C 0.10110(12) 0.2118(4) 0.15172(9) 0.0417(10) Uani 1 1 d .
H7A H 0.0870 0.1446 0.1333 0.063 Uiso 1 1 calc R
H7B H 0.0875 0.2043 0.1712 0.063 Uiso 1 1 calc R
H7C H 0.1327 0.1903 0.1602 0.063 Uiso 1 1 calc R
C9 C 0.01245(12) 0.5914(4) 0.07709(10) 0.0477(11) Uani 1 1 d .
H9A H -0.0175 0.6311 0.0703 0.071 Uiso 1 1 calc R
H9B H 0.0185 0.5444 0.0568 0.071 Uiso 1 1 calc R
H9C H 0.0339 0.6676 0.0852 0.071 Uiso 1 1 calc R
C3 C 0.22744(13) 0.5316(5) 0.03574(10) 0.0644(13) Uani 1 1 d .
H3A H 0.2037 0.5977 0.0365 0.097 Uiso 1 1 calc R
H3B H 0.2157 0.4581 0.0183 0.097 Uiso 1 1 calc R
H3C H 0.2512 0.5827 0.0293 0.097 Uiso 1 1 calc R
C23 C 0.19018(11) 0.5719(4) 0.18415(10) 0.0456(11) Uani 1 1 d .
H23A H 0.1966 0.5907 0.1617 0.068 Uiso 1 1 calc R
H23B H 0.2032 0.4811 0.1935 0.068 Uiso 1 1 calc R
H23C H 0.2028 0.6473 0.2008 0.068 Uiso 1 1 calc R
C13 C 0.24237(14) -0.0143(5) 0.08081(15) 0.1005(19) Uani 1 1 d .
H13A H 0.2455 -0.0363 0.1055 0.151 Uiso 1 1 calc R
H13B H 0.2684 0.0381 0.0787 0.151 Uiso 1 1 calc R
H13C H 0.2397 -0.1024 0.0674 0.151 Uiso 1 1 calc R
C16 C -0.06997(14) -0.0072(4) 0.03800(12) 0.0706(14) Uani 1 1 d .
H16A H -0.1001 0.0303 0.0299 0.106 Uiso 1 1 calc R
H16B H -0.0671 -0.0638 0.0592 0.106 Uiso 1 1 calc R
H16C H -0.0638 -0.0666 0.0196 0.106 Uiso 1 1 calc R
C29 C 0.22743(14) 0.4499(5) 0.28809(13) 0.0851(16) Uani 1 1 d .
H29A H 0.2491 0.3785 0.2996 0.128 Uiso 1 1 calc R
H29B H 0.2224 0.5156 0.3057 0.128 Uiso 1 1 calc R
H29C H 0.2387 0.5020 0.2709 0.128 Uiso 1 1 calc R
C19 C -0.00043(13) -0.0313(4) 0.14442(12) 0.0691(14) Uani 1 1 d .
H19A H 0.0296 0.0066 0.1489 0.104 Uiso 1 1 calc R
H19B H -0.0076 -0.0857 0.1226 0.104 Uiso 1 1 calc R
H19C H -0.0022 -0.0930 0.1638 0.104 Uiso 1 1 calc R
C27 C 0.08034(18) 0.8552(6) 0.24702(13) 0.107(2) Uani 1 1 d .
H27A H 0.0528 0.8035 0.2453 0.161 Uiso 1 1 calc R
H27B H 0.0809 0.8876 0.2237 0.161 Uiso 1 1 calc R
H27C H 0.0820 0.9368 0.2625 0.161 Uiso 1 1 calc R

loop_
_atom_site_aniso_label
_atom_site_aniso_U_11
_atom_site_aniso_U_22
_atom_site_aniso_U_33
_atom_site_aniso_U_23
_atom_site_aniso_U_13
_atom_site_aniso_U_12
Si3 0.0313(6) 0.0312(7) 0.0319(6) 0.0052(5) 0.0125(5) 0.0044(5)
Si5 0.0287(6) 0.0290(7) 0.0365(7) 0.0018(6) 0.0109(5) 0.0017(5)
Si12 0.0413(7) 0.0427(8) 0.0330(7) -0.0020(6) 0.0101(5) -0.0014(6)
Si11 0.0357(6) 0.0316(7) 0.0333(7) -0.0012(6) 0.0104(5) -0.0033(5)
Si7 0.0289(6) 0.0540(8) 0.0426(7) 0.0081(6) 0.0075(5) 0.0089(6)
Si6 0.0257(6) 0.0328(7) 0.0329(7) 0.0008(6) 0.0067(5) 0.0014(5)
Si9 0.0466(7) 0.0485(8) 0.0460(7) -0.0142(7) 0.0162(6) -0.0058(6)
Si1 0.0305(6) 0.0492(8) 0.0492(8) -0.0011(6) 0.0124(6) -0.0051(6)
Si4 0.0276(6) 0.0288(7) 0.0286(6) 0.0020(5) 0.0093(5) -0.0004(5)
Si10 0.0337(6) 0.0415(7) 0.0468(7) 0.0112(6) 0.0078(5) -0.0046(6)
Si2 0.0304(6) 0.0365(7) 0.0365(7) 0.0059(6) 0.0122(5) 0.0046(5)
Si14 0.0577(8) 0.0386(8) 0.0336(7) 0.0020(6) 0.0101(6) 0.0032(6)
Si8 0.0353(7) 0.0362(8) 0.1002(10) -0.0114(8) 0.0206(7) 0.0037(6)
Si13 0.0921(10) 0.0523(9) 0.0416(8) -0.0071(7) 0.0166(7) 0.0214(8)
C28 0.086(3) 0.050(3) 0.050(3) 0.004(2) 0.016(2) 0.015(3)
C17 0.083(3) 0.075(3) 0.041(3) -0.007(3) 0.021(2) -0.004(3)
C20 0.109(4) 0.075(4) 0.045(3) 0.013(3) 0.020(3) -0.022(3)
C6 0.046(2) 0.041(3) 0.056(3) 0.016(2) 0.026(2) 0.008(2)
C21 0.050(3) 0.073(3) 0.084(3) 0.025(3) 0.012(3) -0.017(3)
C4 0.060(3) 0.096(4) 0.047(3) 0.028(3) 0.016(2) 0.035(3)
C22 0.057(3) 0.038(3) 0.047(3) -0.002(2) 0.017(2) -0.004(2)
C24 0.058(3) 0.130(5) 0.054(3) 0.020(3) 0.016(2) -0.021(3)
C18 0.060(3) 0.068(3) 0.077(3) -0.023(3) 0.031(3) 0.001(3)
C5 0.051(2) 0.055(3) 0.032(2) 0.002(2) 0.0106(19) 0.012(2)
C14 0.075(3) 0.095(4) 0.076(3) -0.045(3) 0.029(3) -0.013(3)
C2 0.050(3) 0.062(3) 0.093(4) -0.022(3) 0.019(3) -0.019(2)
C10 0.049(3) 0.076(3) 0.079(3) 0.029(3) 0.012(2) 0.025(3)
C8 0.042(2) 0.040(3) 0.053(3) -0.004(2) 0.017(2) 0.002(2)
C25 0.113(4) 0.040(3) 0.084(4) -0.012(3) 0.009(3) -0.023(3)
C11 0.034(2) 0.091(4) 0.074(3) -0.001(3) -0.001(2) 0.004(2)
C15 0.069(3) 0.036(3) 0.183(6) -0.004(3) 0.046(4) -0.004(3)
C1 0.033(2) 0.073(3) 0.070(3) -0.008(3) 0.016(2) -0.006(2)
C30 0.130(5) 0.094(4) 0.076(4) 0.038(3) 0.055(3) 0.038(4)
C26 0.152(5) 0.090(4) 0.053(3) -0.015(3) 0.035(3) 0.029(4)
C12 0.046(3) 0.090(4) 0.064(3) 0.004(3) 0.024(2) 0.021(3)
C7 0.043(2) 0.040(3) 0.042(2) 0.002(2) 0.011(2) -0.005(2)
C9 0.038(2) 0.044(3) 0.062(3) 0.016(2) 0.014(2) 0.009(2)
C3 0.058(3) 0.080(3) 0.063(3) 0.021(3) 0.030(2) 0.002(3)
C23 0.045(2) 0.046(3) 0.046(3) -0.001(2) 0.011(2) -0.006(2)
C13 0.061(3) 0.059(4) 0.174(6) -0.017(4) 0.020(3) 0.023(3)
C16 0.069(3) 0.066(3) 0.074(3) -0.030(3) 0.016(3) -0.020(3)
C29 0.070(3) 0.067(4) 0.094(4) -0.014(3) -0.020(3) 0.015(3)
C19 0.061(3) 0.048(3) 0.097(4) 0.025(3) 0.019(3) 0.004(2)
C27 0.138(5) 0.099(4) 0.085(4) -0.010(4) 0.030(4) 0.062(4)

loop_
_atom_type_symbol
_atom_type_description
_atom_type_scat_dispersion_real
_atom_type_scat_dispersion_imag
_atom_type_scat_source
C C 0.0033 0.0016 'International Tables Vol C Tables 4.2.6.8 and 6.1.1.4'
H H 0.0000 0.0000 'International Tables Vol C Tables 4.2.6.8 and 6.1.1.4'
Si Si 0.0817 0.0704 'International Tables Vol C Tables 4.2.6.8 and 6.1.1.4'

loop_
_geom_angle_atom_site_label_1
_geom_angle_atom_site_label_2
_geom_angle_atom_site_label_3
_geom_angle
C6 Si3 C5 103.69(17)
C6 Si3 Si2 108.94(12)
C5 Si3 Si2 105.47(12)
C6 Si3 Si4 107.38(12)
C5 Si3 Si4 114.78(12)
Si2 Si3 Si4 115.83(5)
C9 Si5 C8 105.87(17)
C9 Si5 Si6 110.66(13)
C8 Si5 Si6 102.97(12)
C9 Si5 Si4 106.29(12)
C8 Si5 Si4 111.06(12)
Si6 Si5 Si4 119.30(5)
C24 Si12 Si13 106.10(17)
C24 Si12 Si14 105.98(16)
Si13 Si12 Si14 108.60(6)
C24 Si12 Si11 115.45(14)
Si13 Si12 Si11 108.86(6)
Si14 Si12 Si11 111.54(5)
C22 Si11 C23 104.89(17)
C22 Si11 Si12 110.94(12)
C23 Si11 Si12 103.71(12)
C22 Si11 Si4 109.18(12)
C23 Si11 Si4 111.99(12)
Si12 Si11 Si4 115.53(5)
C10 Si7 C12 106.5(2)
C10 Si7 C11 106.9(2)
C12 Si7 C11 107.6(2)
C10 Si7 Si6 114.17(13)
C12 Si7 Si6 110.28(13)
C11 Si7 Si6 111.09(14)
Si9 Si6 Si10 106.78(6)
Si9 Si6 Si7 107.10(5)
Si10 Si6 Si7 105.96(5)
Si9 Si6 Si5 114.38(5)
Si10 Si6 Si5 114.96(5)
Si7 Si6 Si5 107.08(5)
C17 Si9 C18 110.01(19)
C17 Si9 C16 109.3(2)
C18 Si9 C16 106.2(2)
C17 Si9 Si6 109.50(14)
C18 Si9 Si6 109.76(14)
C16 Si9 Si6 112.01(14)
C3 Si1 C2 109.1(2)
C3 Si1 C1 107.67(19)
C2 Si1 C1 107.85(18)
C3 Si1 Si2 113.59(14)
C2 Si1 Si2 109.45(14)
C1 Si1 Si2 108.98(14)
C7 Si4 Si3 110.56(12)
C7 Si4 Si11 110.86(12)
Si3 Si4 Si11 105.45(5)
C7 Si4 Si5 111.44(12)
Si3 Si4 Si5 111.20(5)
Si11 Si4 Si5 107.11(5)
C19 Si10 C20 107.8(2)
C19 Si10 C21 105.6(2)
C20 Si10 C21 107.4(2)
C19 Si10 Si6 112.43(14)
C20 Si10 Si6 113.14(14)
C21 Si10 Si6 110.08(14)
C4 Si2 Si1 105.88(14)
C4 Si2 Si8 105.73(15)
Si1 Si2 Si8 106.61(5)
C4 Si2 Si3 115.29(13)
Si1 Si2 Si3 110.55(5)
Si8 Si2 Si3 112.20(5)
C28 Si14 C30 106.1(2)
C28 Si14 C29 106.9(2)
C30 Si14 C29 108.5(2)
C28 Si14 Si12 114.09(14)
C30 Si14 Si12 108.30(16)
C29 Si14 Si12 112.67(15)
C15 Si8 C13 107.3(2)
C15 Si8 C14 108.6(2)
C13 Si8 C14 108.0(2)
C15 Si8 Si2 112.21(16)
C13 Si8 Si2 108.68(17)
C14 Si8 Si2 111.87(16)
C27 Si13 C25 109.0(2)
C27 Si13 C26 107.4(2)
C25 Si13 C26 108.0(2)
C27 Si13 Si12 110.92(18)
C25 Si13 Si12 112.31(15)
C26 Si13 Si12 109.06(17)
Si14 C28 H28A 109.5
Si14 C28 H28B 109.5
H28A C28 H28B 109.5
Si14 C28 H28C 109.5
H28A C28 H28C 109.5
H28B C28 H28C 109.5
Si9 C17 H17A 109.5
Si9 C17 H17B 109.5
H17A C17 H17B 109.5
Si9 C17 H17C 109.5
H17A C17 H17C 109.5
H17B C17 H17C 109.5
Si10 C20 H20A 109.5
Si10 C20 H20B 109.5
H20A C20 H20B 109.5
Si10 C20 H20C 109.5
H20A C20 H20C 109.5
H20B C20 H20C 109.5
Si3 C6 H6A 109.5
Si3 C6 H6B 109.5
H6A C6 H6B 109.5
Si3 C6 H6C 109.5
H6A C6 H6C 109.5
H6B C6 H6C 109.5
Si10 C21 H21A 109.5
Si10 C21 H21B 109.5
H21A C21 H21B 109.5
Si10 C21 H21C 109.5
H21A C21 H21C 109.5
H21B C21 H21C 109.5
Si2 C4 H4A 109.5
Si2 C4 H4B 109.5
H4A C4 H4B 109.5
Si2 C4 H4C 109.5
H4A C4 H4C 109.5
H4B C4 H4C 109.5
Si11 C22 H22A 109.5
Si11 C22 H22B 109.5
H22A C22 H22B 109.5
Si11 C22 H22C 109.5
H22A C22 H22C 109.5
H22B C22 H22C 109.5
Si12 C24 H24A 109.5
Si12 C24 H24B 109.5
H24A C24 H24B 109.5
Si12 C24 H24C 109.5
H24A C24 H24C 109.5
H24B C24 H24C 109.5
Si9 C18 H18A 109.5
Si9 C18 H18B 109.5
H18A C18 H18B 109.5
Si9 C18 H18C 109.5
H18A C18 H18C 109.5
H18B C18 H18C 109.5
Si3 C5 H5A 109.5
Si3 C5 H5B 109.5
H5A C5 H5B 109.5
Si3 C5 H5C 109.5
H5A C5 H5C 109.5
H5B C5 H5C 109.5
Si8 C14 H14A 109.5
Si8 C14 H14B 109.5
H14A C14 H14B 109.5
Si8 C14 H14C 109.5
H14A C14 H14C 109.5
H14B C14 H14C 109.5
Si1 C2 H2A 109.5
Si1 C2 H2B 109.5
H2A C2 H2B 109.5
Si1 C2 H2C 109.5
H2A C2 H2C 109.5
H2B C2 H2C 109.5
Si7 C10 H10A 109.5
Si7 C10 H10B 109.5
H10A C10 H10B 109.5
Si7 C10 H10C 109.5
H10A C10 H10C 109.5
H10B C10 H10C 109.5
Si5 C8 H8A 109.5
Si5 C8 H8B 109.5
H8A C8 H8B 109.5
Si5 C8 H8C 109.5
H8A C8 H8C 109.5
H8B C8 H8C 109.5
Si13 C25 H25A 109.5
Si13 C25 H25B 109.5
H25A C25 H25B 109.5
Si13 C25 H25C 109.5
H25A C25 H25C 109.5
H25B C25 H25C 109.5
Si7 C11 H11A 109.5
Si7 C11 H11B 109.5
H11A C11 H11B 109.5
Si7 C11 H11C 109.5
H11A C11 H11C 109.5
H11B C11 H11C 109.5
Si8 C15 H15A 109.5
Si8 C15 H15B 109.5
H15A C15 H15B 109.5
Si8 C15 H15C 109.5
H15A C15 H15C 109.5
H15B C15 H15C 109.5
Si1 C1 H1A 109.5
Si1 C1 H1B 109.5
H1A C1 H1B 109.5
Si1 C1 H1C 109.5
H1A C1 H1C 109.5
H1B C1 H1C 109.5
Si14 C30 H30A 109.5
Si14 C30 H30B 109.5
H30A C30 H30B 109.5
Si14 C30 H30C 109.5
H30A C30 H30C 109.5
H30B C30 H30C 109.5
Si13 C26 H26A 109.5
Si13 C26 H26B 109.5
H26A C26 H26B 109.5
Si13 C26 H26C 109.5
H26A C26 H26C 109.5
H26B C26 H26C 109.5
Si7 C12 H12A 109.5
Si7 C12 H12B 109.5
H12A C12 H12B 109.5
Si7 C12 H12C 109.5
H12A C12 H12C 109.5
H12B C12 H12C 109.5
Si4 C7 H7A 109.5
Si4 C7 H7B 109.5
H7A C7 H7B 109.5
Si4 C7 H7C 109.5
H7A C7 H7C 109.5
H7B C7 H7C 109.5
Si5 C9 H9A 109.5
Si5 C9 H9B 109.5
H9A C9 H9B 109.5
Si5 C9 H9C 109.5
H9A C9 H9C 109.5
H9B C9 H9C 109.5
Si1 C3 H3A 109.5
Si1 C3 H3B 109.5
H3A C3 H3B 109.5
Si1 C3 H3C 109.5
H3A C3 H3C 109.5
H3B C3 H3C 109.5
Si11 C23 H23A 109.5
Si11 C23 H23B 109.5
H23A C23 H23B 109.5
Si11 C23 H23C 109.5
H23A C23 H23C 109.5
H23B C23 H23C 109.5
Si8 C13 H13A 109.5
Si8 C13 H13B 109.5
H13A C13 H13B 109.5
Si8 C13 H13C 109.5
H13A C13 H13C 109.5
H13B C13 H13C 109.5
Si9 C16 H16A 109.5
Si9 C16 H16B 109.5
H16A C16 H16B 109.5
Si9 C16 H16C 109.5
H16A C16 H16C 109.5
H16B C16 H16C 109.5
Si14 C29 H29A 109.5
Si14 C29 H29B 109.5
H29A C29 H29B 109.5
Si14 C29 H29C 109.5
H29A C29 H29C 109.5
H29B C29 H29C 109.5
Si10 C19 H19A 109.5
Si10 C19 H19B 109.5
H19A C19 H19B 109.5
Si10 C19 H19C 109.5
H19A C19 H19C 109.5
H19B C19 H19C 109.5
Si13 C27 H27A 109.5
Si13 C27 H27B 109.5
H27A C27 H27B 109.5
Si13 C27 H27C 109.5
H27A C27 H27C 109.5
H27B C27 H27C 109.5

loop_
_geom_bond_atom_site_label_1
_geom_bond_atom_site_label_2
_geom_bond_distance
Si3 C6 1.885(4)
Si3 C5 1.891(3)
Si3 Si2 2.3745(13)
Si3 Si4 2.3841(13)
Si5 C9 1.884(4)
Si5 C8 1.888(4)
Si5 Si6 2.3791(14)
Si5 Si4 2.3916(13)
Si12 C24 1.900(4)
Si12 Si13 2.3545(16)
Si12 Si14 2.3571(15)
Si12 Si11 2.3658(14)
Si11 C22 1.890(4)
Si11 C23 1.893(3)
Si11 Si4 2.3866(14)
Si7 C10 1.861(4)
Si7 C12 1.867(4)
Si7 C11 1.876(4)
Si7 Si6 2.3690(13)
Si6 Si9 2.3462(14)
Si6 Si10 2.3616(14)
Si9 C17 1.868(4)
Si9 C18 1.872(4)
Si9 C16 1.877(4)
Si1 C3 1.873(4)
Si1 C2 1.875(4)
Si1 C1 1.877(4)
Si1 Si2 2.3503(14)
Si4 C7 1.886(4)
Si10 C19 1.856(4)
Si10 C20 1.862(4)
Si10 C21 1.869(4)
Si2 C4 1.904(4)
Si2 Si8 2.3509(16)
Si14 C28 1.858(4)
Si14 C30 1.866(4)
Si14 C29 1.867(4)
Si8 C15 1.860(4)
Si8 C13 1.877(4)
Si8 C14 1.879(4)
Si13 C27 1.869(5)
Si13 C25 1.874(5)
Si13 C26 1.880(4)
C28 H28A 0.9800
C28 H28B 0.9800
C28 H28C 0.9800
C17 H17A 0.9800
C17 H17B 0.9800
C17 H17C 0.9800
C20 H20A 0.9800
C20 H20B 0.9800
C20 H20C 0.9800
C6 H6A 0.9800
C6 H6B 0.9800
C6 H6C 0.9800
C21 H21A 0.9800
C21 H21B 0.9800
C21 H21C 0.9800
C4 H4A 0.9800
C4 H4B 0.9800
C4 H4C 0.9800
C22 H22A 0.9800
C22 H22B 0.9800
C22 H22C 0.9800
C24 H24A 0.9800
C24 H24B 0.9800
C24 H24C 0.9800
C18 H18A 0.9800
C18 H18B 0.9800
C18 H18C 0.9800
C5 H5A 0.9800
C5 H5B 0.9800
C5 H5C 0.9800
C14 H14A 0.9800
C14 H14B 0.9800
C14 H14C 0.9800
C2 H2A 0.9800
C2 H2B 0.9800
C2 H2C 0.9800
C10 H10A 0.9800
C10 H10B 0.9800
C10 H10C 0.9800
C8 H8A 0.9800
C8 H8B 0.9800
C8 H8C 0.9800
C25 H25A 0.9800
C25 H25B 0.9800
C25 H25C 0.9800
C11 H11A 0.9800
C11 H11B 0.9800
C11 H11C 0.9800
C15 H15A 0.9800
C15 H15B 0.9800
C15 H15C 0.9800
C1 H1A 0.9800
C1 H1B 0.9800
C1 H1C 0.9800
C30 H30A 0.9800
C30 H30B 0.9800
C30 H30C 0.9800
C26 H26A 0.9800
C26 H26B 0.9800
C26 H26C 0.9800
C12 H12A 0.9800
C12 H12B 0.9800
C12 H12C 0.9800
C7 H7A 0.9800
C7 H7B 0.9800
C7 H7C 0.9800
C9 H9A 0.9800
C9 H9B 0.9800
C9 H9C 0.9800
C3 H3A 0.9800
C3 H3B 0.9800
C3 H3C 0.9800
C23 H23A 0.9800
C23 H23B 0.9800
C23 H23C 0.9800
C13 H13A 0.9800
C13 H13B 0.9800
C13 H13C 0.9800
C16 H16A 0.9800
C16 H16B 0.9800
C16 H16C 0.9800
C29 H29A 0.9800
C29 H29B 0.9800
C29 H29C 0.9800
C19 H19A 0.9800
C19 H19B 0.9800
C19 H19C 0.9800
C27 H27A 0.9800
C27 H27B 0.9800
C27 H27C 0.9800

loop_
_geom_torsion_atom_site_label_1
_geom_torsion_atom_site_label_2
_geom_torsion_atom_site_label_3
_geom_torsion_atom_site_label_4
_geom_torsion
C24 Si12 Si11 C22 88.1(2)
Si13 Si12 Si11 C22 -31.04(14)
Si14 Si12 Si11 C22 -150.85(13)
C24 Si12 Si11 C23 -159.8(2)
Si13 Si12 Si11 C23 81.08(14)
Si14 Si12 Si11 C23 -38.73(14)
C24 Si12 Si11 Si4 -36.8(2)
Si13 Si12 Si11 Si4 -155.98(6)
Si14 Si12 Si11 Si4 84.21(7)
C10 Si7 Si6 Si9 -84.67(17)
C12 Si7 Si6 Si9 155.45(16)
C11 Si7 Si6 Si9 36.24(16)
C10 Si7 Si6 Si10 161.61(17)
C12 Si7 Si6 Si10 41.73(17)
C11 Si7 Si6 Si10 -77.48(16)
C10 Si7 Si6 Si5 38.44(17)
C12 Si7 Si6 Si5 -81.44(16)
C11 Si7 Si6 Si5 159.35(16)
C9 Si5 Si6 Si9 62.04(14)
C8 Si5 Si6 Si9 174.79(13)
Si4 Si5 Si6 Si9 -61.70(8)
C9 Si5 Si6 Si10 -173.86(13)
C8 Si5 Si6 Si10 -61.10(13)
Si4 Si5 Si6 Si10 62.40(7)
C9 Si5 Si6 Si7 -56.45(13)
C8 Si5 Si6 Si7 56.31(13)
Si4 Si5 Si6 Si7 179.81(5)
Si10 Si6 Si9 C17 168.34(15)
Si7 Si6 Si9 C17 55.18(16)
Si5 Si6 Si9 C17 -63.29(16)
Si10 Si6 Si9 C18 -70.80(16)
Si7 Si6 Si9 C18 176.04(15)
Si5 Si6 Si9 C18 57.56(16)
Si10 Si6 Si9 C16 46.87(17)
Si7 Si6 Si9 C16 -66.29(17)
Si5 Si6 Si9 C16 175.24(16)
C6 Si3 Si4 C7 -159.91(17)
C5 Si3 Si4 C7 85.41(18)
Si2 Si3 Si4 C7 -37.95(14)
C6 Si3 Si4 Si11 -40.02(13)
C5 Si3 Si4 Si11 -154.70(14)
Si2 Si3 Si4 Si11 81.94(7)
C6 Si3 Si4 Si5 75.74(13)
C5 Si3 Si4 Si5 -38.94(15)
Si2 Si3 Si4 Si5 -162.30(5)
C22 Si11 Si4 C7 -165.77(17)
C23 Si11 Si4 C7 78.51(18)
Si12 Si11 Si4 C7 -39.94(14)
C22 Si11 Si4 Si3 74.53(13)
C23 Si11 Si4 Si3 -41.18(14)
Si12 Si11 Si4 Si3 -159.63(5)
C22 Si11 Si4 Si5 -44.00(13)
C23 Si11 Si4 Si5 -159.72(13)
Si12 Si11 Si4 Si5 81.84(7)
C9 Si5 Si4 C7 -151.22(18)
C8 Si5 Si4 C7 94.08(18)
Si6 Si5 Si4 C7 -25.38(14)
C9 Si5 Si4 Si3 -27.37(14)
C8 Si5 Si4 Si3 -142.07(13)
Si6 Si5 Si4 Si3 98.47(6)
C9 Si5 Si4 Si11 87.36(14)
C8 Si5 Si4 Si11 -27.33(14)
Si6 Si5 Si4 Si11 -146.80(5)
Si9 Si6 Si10 C19 41.50(16)
Si7 Si6 Si10 C19 155.44(16)
Si5 Si6 Si10 C19 -86.52(16)
Si9 Si6 Si10 C20 163.88(17)
Si7 Si6 Si10 C20 -82.19(17)
Si5 Si6 Si10 C20 35.86(18)
Si9 Si6 Si10 C21 -75.97(17)
Si7 Si6 Si10 C21 37.96(17)
Si5 Si6 Si10 C21 156.00(17)
C3 Si1 Si2 C4 -173.7(2)
C2 Si1 Si2 C4 -51.5(2)
C1 Si1 Si2 C4 66.2(2)
C3 Si1 Si2 Si8 74.00(17)
C2 Si1 Si2 Si8 -163.75(15)
C1 Si1 Si2 Si8 -46.03(15)
C3 Si1 Si2 Si3 -48.21(17)
C2 Si1 Si2 Si3 74.04(16)
C1 Si1 Si2 Si3 -168.23(14)
C6 Si3 Si2 C4 103.2(2)
C5 Si3 Si2 C4 -146.1(2)
Si4 Si3 Si2 C4 -17.95(18)
C6 Si3 Si2 Si1 -16.86(14)
C5 Si3 Si2 Si1 93.91(14)
Si4 Si3 Si2 Si1 -137.98(6)
C6 Si3 Si2 Si8 -135.72(14)
C5 Si3 Si2 Si8 -24.95(14)
Si4 Si3 Si2 Si8 103.16(7)
C24 Si12 Si14 C28 89.6(2)
Si13 Si12 Si14 C28 -156.75(16)
Si11 Si12 Si14 C28 -36.79(17)
C24 Si12 Si14 C30 -28.2(2)
Si13 Si12 Si14 C30 85.41(19)
Si11 Si12 Si14 C30 -154.63(19)
C24 Si12 Si14 C29 -148.2(2)
Si13 Si12 Si14 C29 -34.62(19)
Si11 Si12 Si14 C29 85.34(19)
C4 Si2 Si8 C15 80.4(2)
Si1 Si2 Si8 C15 -167.23(19)
Si3 Si2 Si8 C15 -46.1(2)
C4 Si2 Si8 C13 -38.1(2)
Si1 Si2 Si8 C13 74.3(2)
Si3 Si2 Si8 C13 -164.56(19)
C4 Si2 Si8 C14 -157.3(2)
Si1 Si2 Si8 C14 -44.91(16)
Si3 Si2 Si8 C14 76.24(16)
C24 Si12 Si13 C27 -55.1(2)
Si14 Si12 Si13 C27 -168.6(2)
Si11 Si12 Si13 C27 69.8(2)
C24 Si12 Si13 C25 -177.3(2)
Si14 Si12 Si13 C25 69.18(17)
Si11 Si12 Si13 C25 -52.44(17)
C24 Si12 Si13 C26 63.0(2)
Si14 Si12 Si13 C26 -50.51(19)
Si11 Si12 Si13 C26 -172.13(18)
